data_4308924
loop_
_publ_author_name
'Samuele Ciattini'
'Ferdinando Costantino'
'Pablo Lorenzo-Luis'
'Stefano Midollini'
'Annabella Orlandini'
'Alberto Vacca'

_publ_contact_author 'Orlandini, Annabella'
_publ_contact_author_email annabella.bianchi@iccom.cnr.it
_publ_section_title
;
Inorganic-Organic Hybrids Formed by
P,P'-Diphenylmethylenediphosphinate, pcp2-, with the Cu2+ Ion. X-ray
Crystal Structures of [Cu(pcp)(H2O)2].H2O and [Cu(pcp)(bipy)(H2O)]
;
_journal_name_full 'Inorganic Chemistry'
_journal_page_first 4008
_journal_page_last 4016
_journal_paper_doi 10.1021/ic050171a
_journal_volume 44
_journal_year 2005
_chemical_compound_source 'synthesis as described'
_chemical_formula_moiety '[Cu(pcp)(bipy)(H2O)]'
_chemical_formula_structural 'C21 H18 CU1 N2 O4 P2'
_chemical_formula_sum 'C23 H22 Cu N2 O5 P2'
_chemical_formula_weight 531.91
_chemical_name_systematic
;
 P,P'-diphenylmethylenediphosphinate copper(II) Bipyridine aquo
;
_space_group_IT_number 2
_symmetry_cell_setting triclinic
_symmetry_Int_Tables_number 2
_symmetry_space_group_name_Hall '-P 1'
_symmetry_space_group_name_H-M 'P -1'
_atom_sites_solution_hydrogens geom
_atom_sites_solution_primary direct
_atom_sites_solution_secondary difmap
_audit_creation_date 2003-11-28T08:47:04-00:00
_audit_creation_method 'WinGX routine CIF_UPDATE'
_cell_angle_alpha 99.26(2)
_cell_angle_beta 99.94(6)
_cell_angle_gamma 102.10(5)
_cell_formula_units_Z 2
_cell_length_a 7.135(9)
_cell_length_b 10.870(2)
_cell_length_c 16.271(5)
_cell_measurement_reflns_used 0
_cell_measurement_temperature 293(2)
_cell_measurement_theta_max 0
_cell_measurement_theta_min 0
_cell_measurement_wavelength 0.71073
_cell_volume 1189.7(16)
_computing_cell_refinement 'CAD4 Express (Enraf Nonius, 1994)'
_computing_data_collection 'CAD4 Express (Enraf Nonius, 1994)'
_computing_data_reduction 'XCAD4 (Harms & Wocadlo, 1995)'
_computing_molecular_graphics 'Ortep-3 for Windows (Farrugia, 1997)'
_computing_publication_material 'WinGX publication routines (Farrugia, 1999)'
_computing_structure_refinement 'SHELXL-97 (Sheldrick, 1997)'
_diffrn_ambient_temperature 293(2)
_diffrn_detector 'scintillation LiI'
_diffrn_detector_dtime 1.195
_diffrn_measured_fraction_theta_full 0.998
_diffrn_measured_fraction_theta_max 0.998
_diffrn_measurement_device '\k-geometry diffractometer'
_diffrn_measurement_device_type 'Enraf Nonius CAD4'
_diffrn_measurement_method 'non-profiled omega/2theta scans'
_diffrn_orient_matrix_type
;
  x-axis points to radiation source
  the matrix is specified in reciprocal space
;
_diffrn_orient_matrix_UB_11 -0.15657E-1
_diffrn_orient_matrix_UB_12 0.52855E-1
_diffrn_orient_matrix_UB_13 -0.44517E-1
_diffrn_orient_matrix_UB_21 0.12652E-1
_diffrn_orient_matrix_UB_22 0.77031E-1
_diffrn_orient_matrix_UB_23 0.45371E-1
_diffrn_orient_matrix_UB_31 0.145378
_diffrn_orient_matrix_UB_32 0.22717E-1
_diffrn_orient_matrix_UB_33 0.4969E-2
_diffrn_radiation_monochromator graphite
_diffrn_radiation_probe x-ray
_diffrn_radiation_type MoK\a
_diffrn_radiation_wavelength 0.71069
_diffrn_reflns_av_R_equivalents 0
_diffrn_reflns_av_unetI/netI 0.0533
_diffrn_reflns_limit_h_max 7
_diffrn_reflns_limit_h_min -7
_diffrn_reflns_limit_k_max 11
_diffrn_reflns_limit_k_min -11
_diffrn_reflns_limit_l_max 17
_diffrn_reflns_limit_l_min 0
_diffrn_reflns_number 3288
_diffrn_reflns_theta_full 22.97
_diffrn_reflns_theta_max 22.97
_diffrn_reflns_theta_min 2.56
_diffrn_source 'Enraf Nonius FR590'
_diffrn_standards_decay_% 2
_diffrn_standards_interval_time 120
_diffrn_standards_number 3
_exptl_absorpt_coefficient_mu 1.089
_exptl_absorpt_correction_T_max 1.1466
_exptl_absorpt_correction_T_min 0.7904
_exptl_absorpt_correction_type refdelf
_exptl_absorpt_process_details
;
        Parkin S,Moezzi B & Hope H, (1995) J. Appl. Cryst. 28, 53-56
        Cubic fit to sin(theta)/lambda - 24 parameters
;
_exptl_crystal_colour blue
_exptl_crystal_density_diffrn 1.485
_exptl_crystal_density_method 'not measured'
_exptl_crystal_description prism
_exptl_crystal_F_000 546
_exptl_crystal_size_max 0.4
_exptl_crystal_size_mid 0.125
_exptl_crystal_size_min 0.05
_refine_diff_density_max 0.385
_refine_diff_density_min -0.511
_refine_diff_density_rms 0.066
_refine_ls_extinction_method none
_refine_ls_goodness_of_fit_ref 1.023
_refine_ls_hydrogen_treatment mixed
_refine_ls_matrix_type full
_refine_ls_number_parameters 386
_refine_ls_number_reflns 3288
_refine_ls_number_restraints 0
_refine_ls_restrained_S_all 1.023
_refine_ls_R_factor_all 0.071
_refine_ls_R_factor_gt 0.0414
_refine_ls_shift/su_max 0.879
_refine_ls_shift/su_mean 0.211
_refine_ls_structure_factor_coef Fsqd
_refine_ls_weighting_details 'calc w=1/[\s^2^(Fo^2^)+(0.0636P)^2^+0.0000P] where P=(Fo^2^+2Fc^2^)/3'
_refine_ls_weighting_scheme calc
_refine_ls_wR_factor_gt 0.0954
_refine_ls_wR_factor_ref 0.1063
_reflns_number_gt 2520
_reflns_number_total 3288
_reflns_threshold_expression >2sigma(I)
_cod_data_source_file ic050171asi20050201_080716_1.cif
_cod_data_source_block cu(pcp)(bipy)(H2O)
_cod_database_code 4308924
_exptl_absorpt_factor_mur 0.054
_exptl_absorpt_correction_t_ave 0.9515
_diffrn_standards_decay_corr_max 1.053
_diffrn_standards_decay_corr_min 0.984

loop_
_symmetry_equiv_pos_as_xyz
'x, y, z'
'-x, -y, -z'

loop_
_atom_site_label
_atom_site_type_symbol
_atom_site_fract_x
_atom_site_fract_y
_atom_site_fract_z
_atom_site_U_iso_or_equiv
_atom_site_adp_type
_atom_site_occupancy
_atom_site_symmetry_multiplicity
_atom_site_calc_flag
_atom_site_refinement_flags
_atom_site_disorder_assembly
_atom_site_disorder_group
Cu1 Cu -0.07736(7) 0.38802(5) 0.14550(3) 0.0355(2) Uani 1 1 d . . .
P1 P 0.30829(16) 0.50611(10) 0.29047(7) 0.0349(3) Uani 1 1 d . . .
P2 P 0.18746(16) 0.21458(10) 0.22439(8) 0.0372(3) Uani 1 1 d . . .
O1 O 0.1219(4) 0.5119(3) 0.2325(2) 0.0470(8) Uani 1 1 d . . .
O2 O 0.4915(4) 0.5389(3) 0.2586(2) 0.0493(8) Uani 1 1 d . . .
O3 O 0.0124(4) 0.2376(3) 0.16758(19) 0.0460(8) Uani 1 1 d . . .
O4 O 0.3533(5) 0.1904(3) 0.1844(2) 0.0522(9) Uani 1 1 d . . .
O5 O -0.2937(6) 0.3652(5) 0.2246(3) 0.0616(10) Uani 1 1 d . . .
N2 N -0.2364(5) 0.2873(3) 0.0308(2) 0.0376(9) Uani 1 1 d . . .
N1 N -0.1433(5) 0.5321(3) 0.0919(2) 0.0377(9) Uani 1 1 d . . .
C1 C 0.2697(8) 0.3480(4) 0.3150(3) 0.0406(11) Uani 1 1 d . . .
C2 C -0.0909(6) 0.6569(4) 0.1296(3) 0.0417(11) Uani 1 1 d . . .
C3 C -0.1309(7) 0.7503(5) 0.0871(3) 0.0451(12) Uani 1 1 d . . .
C4 C -0.2280(7) 0.7169(5) 0.0027(3) 0.0488(13) Uani 1 1 d . . .
C5 C -0.2824(6) 0.5896(5) -0.0358(3) 0.0412(11) Uani 1 1 d . . .
C6 C -0.2405(5) 0.4981(4) 0.0099(3) 0.0344(10) Uani 1 1 d . . .
C7 C -0.2940(6) 0.3581(4) -0.0254(3) 0.0363(10) Uani 1 1 d . . .
C8 C -0.3939(6) 0.3022(5) -0.1082(3) 0.0446(12) Uani 1 1 d . . .
C9 C -0.4341(7) 0.1699(5) -0.1327(3) 0.0536(14) Uani 1 1 d . . .
C10 C -0.3763(8) 0.0984(5) -0.0767(4) 0.0534(13) Uani 1 1 d . . .
C11 C -0.2773(7) 0.1593(5) 0.0051(3) 0.0455(12) Uani 1 1 d . . .
C110 C 0.3290(7) 0.6147(4) 0.3894(3) 0.0437(11) Uani 1 1 d . . .
C12 C 0.1749(10) 0.6133(6) 0.4288(4) 0.0647(15) Uani 1 1 d . . .
C13 C 0.1974(15) 0.6996(8) 0.5060(5) 0.092(2) Uani 1 1 d . . .
C14 C 0.3740(16) 0.7862(8) 0.5399(5) 0.096(3) Uani 1 1 d . . .
C15 C 0.5279(15) 0.7878(7) 0.5023(5) 0.092(2) Uani 1 1 d . . .
C16 C 0.5075(10) 0.7013(6) 0.4283(4) 0.0633(16) Uani 1 1 d . . .
C21 C 0.0968(6) 0.0803(4) 0.2707(3) 0.0387(11) Uani 1 1 d . . .
C22 C -0.0848(8) 0.0608(6) 0.2915(4) 0.0612(16) Uani 1 1 d . . .
C23 C -0.1473(10) -0.0389(6) 0.3310(5) 0.080(2) Uani 1 1 d . . .
C24 C -0.0286(11) -0.1198(6) 0.3494(4) 0.078(2) Uani 1 1 d . . .
C25 C 0.1500(10) -0.1017(6) 0.3277(4) 0.0691(17) Uani 1 1 d . . .
C26 C 0.2127(8) -0.0033(5) 0.2895(3) 0.0492(13) Uani 1 1 d . . .
H2 H -0.020(7) 0.661(5) 0.189(3) 0.066(16) Uiso 1 1 d . . .
H3 H -0.092(7) 0.829(5) 0.117(3) 0.047(14) Uiso 1 1 d . . .
H4 H -0.253(7) 0.780(5) -0.029(3) 0.045(15) Uiso 1 1 d . . .
H5 H -0.343(7) 0.557(5) -0.085(3) 0.050(16) Uiso 1 1 d . . .
H8 H -0.426(7) 0.351(5) -0.148(3) 0.065(16) Uiso 1 1 d . . .
H9 H -0.497(7) 0.124(5) -0.190(3) 0.055(15) Uiso 1 1 d . . .
H10 H -0.381(7) 0.018(5) -0.089(3) 0.048(14) Uiso 1 1 d . . .
H11 H -0.233(7) 0.116(5) 0.048(3) 0.054(15) Uiso 1 1 d . . .
H110 H 0.181(7) 0.341(4) 0.351(3) 0.044(13) Uiso 1 1 d . . .
H120 H 0.380(7) 0.343(4) 0.353(3) 0.045(14) Uiso 1 1 d . . .
H12 H 0.058(6) 0.565(4) 0.403(2) 0.019(11) Uiso 1 1 d . . .
H13 H 0.102(8) 0.693(5) 0.525(4) 0.067(19) Uiso 1 1 d . . .
H14 H 0.380(11) 0.840(7) 0.595(5) 0.12(3) Uiso 1 1 d . . .
H15 H 0.638(12) 0.855(8) 0.526(5) 0.14(3) Uiso 1 1 d . . .
H16 H 0.592(9) 0.696(6) 0.400(4) 0.07(2) Uiso 1 1 d . . .
H22 H -0.158(7) 0.105(5) 0.280(3) 0.043(15) Uiso 1 1 d . . .
H23 H -0.263(10) -0.064(6) 0.339(4) 0.11(2) Uiso 1 1 d . . .
H24 H -0.077(7) -0.194(5) 0.367(3) 0.070(15) Uiso 1 1 d . . .
H25 H 0.209(8) -0.149(5) 0.342(4) 0.074(18) Uiso 1 1 d . . .
H26 H 0.315(7) 0.012(4) 0.271(3) 0.040(13) Uiso 1 1 d . . .
H51 H -0.383(9) 0.310(6) 0.214(4) 0.05(2) Uiso 1 1 d . . .
H52 H -0.340(10) 0.435(7) 0.232(4) 0.11(3) Uiso 1 1 d . . .

loop_
_atom_site_aniso_label
_atom_site_aniso_U_11
_atom_site_aniso_U_22
_atom_site_aniso_U_33
_atom_site_aniso_U_23
_atom_site_aniso_U_13
_atom_site_aniso_U_12
Cu1 0.0295(3) 0.0338(3) 0.0404(3) 0.0074(2) 0.0040(2) 0.0043(2)
P1 0.0344(6) 0.0303(6) 0.0362(7) 0.0069(5) 0.0030(5) 0.0032(5)
P2 0.0384(6) 0.0291(6) 0.0436(7) 0.0081(5) 0.0092(5) 0.0064(5)
O1 0.0465(19) 0.0305(16) 0.055(2) 0.0072(14) -0.0072(15) 0.0046(14)
O2 0.0472(19) 0.0433(18) 0.058(2) 0.0121(16) 0.0172(16) 0.0054(15)
O3 0.0518(19) 0.0340(17) 0.0482(19) 0.0065(14) 0.0002(15) 0.0118(14)
O4 0.0478(19) 0.0419(19) 0.069(2) 0.0076(16) 0.0261(17) 0.0066(15)
O5 0.042(2) 0.062(3) 0.085(3) 0.013(2) 0.032(2) 0.008(2)
N2 0.033(2) 0.034(2) 0.041(2) 0.0044(17) 0.0076(17) 0.0014(16)
N1 0.0267(19) 0.039(2) 0.046(2) 0.0049(18) 0.0082(17) 0.0081(16)
C1 0.045(3) 0.031(2) 0.043(3) 0.008(2) 0.006(3) 0.006(2)
C2 0.036(2) 0.039(3) 0.052(3) 0.009(2) 0.009(2) 0.013(2)
C3 0.040(3) 0.035(3) 0.059(3) 0.008(2) 0.010(2) 0.008(2)
C4 0.047(3) 0.056(3) 0.056(3) 0.024(3) 0.023(3) 0.021(3)
C5 0.029(2) 0.053(3) 0.042(3) 0.011(3) 0.008(2) 0.010(2)
C6 0.018(2) 0.043(3) 0.043(3) 0.010(2) 0.0094(19) 0.0061(18)
C7 0.021(2) 0.042(3) 0.045(3) 0.008(2) 0.010(2) 0.0017(19)
C8 0.031(2) 0.058(3) 0.040(3) 0.006(3) 0.007(2) 0.003(2)
C9 0.044(3) 0.065(4) 0.038(3) -0.009(3) 0.004(2) 0.002(3)
C10 0.051(3) 0.039(3) 0.057(3) -0.006(3) 0.008(3) -0.001(2)
C11 0.039(3) 0.042(3) 0.050(3) 0.008(3) 0.007(2) 0.002(2)
C110 0.056(3) 0.033(3) 0.043(3) 0.013(2) 0.007(2) 0.010(2)
C12 0.071(4) 0.053(4) 0.071(4) 0.010(3) 0.024(4) 0.014(3)
C13 0.127(7) 0.092(5) 0.083(5) 0.023(4) 0.058(5) 0.051(5)
C14 0.139(8) 0.085(6) 0.056(5) -0.007(4) 0.002(5) 0.038(6)
C15 0.117(6) 0.065(5) 0.065(5) -0.016(4) -0.013(5) 0.011(4)
C16 0.071(4) 0.054(4) 0.053(4) 0.006(3) -0.005(3) 0.008(3)
C21 0.039(3) 0.032(2) 0.043(3) 0.007(2) 0.006(2) 0.005(2)
C22 0.049(3) 0.059(4) 0.087(5) 0.034(3) 0.021(3) 0.016(3)
C23 0.069(4) 0.071(4) 0.106(5) 0.046(4) 0.028(4) 0.002(3)
C24 0.085(5) 0.053(4) 0.097(5) 0.041(4) 0.016(4) 0.002(3)
C25 0.078(4) 0.048(3) 0.086(5) 0.029(3) 0.008(3) 0.022(3)
C26 0.057(3) 0.039(3) 0.050(3) 0.009(2) 0.008(3) 0.011(2)

loop_
_atom_type_symbol
_atom_type_description
_atom_type_scat_dispersion_real
_atom_type_scat_dispersion_imag
_atom_type_scat_source
C C 0.0033 0.0016 'International Tables Vol C Tables 4.2.6.8 and 6.1.1.4'
H H 0 0 'International Tables Vol C Tables 4.2.6.8 and 6.1.1.4'
N N 0.0061 0.0033 'International Tables Vol C Tables 4.2.6.8 and 6.1.1.4'
O O 0.0106 0.006 'International Tables Vol C Tables 4.2.6.8 and 6.1.1.4'
P P 0.1023 0.0942 'International Tables Vol C Tables 4.2.6.8 and 6.1.1.4'
Cu Cu 0.3201 1.2651 'International Tables Vol C Tables 4.2.6.8 and 6.1.1.4'

loop_
_geom_angle_atom_site_label_1
_geom_angle_atom_site_label_2
_geom_angle_atom_site_label_3
_geom_angle
_geom_angle_site_symmetry_1
_geom_angle_site_symmetry_3
_geom_angle_publ_flag
O1 Cu1 O3 96.54(14) . . ?
O1 Cu1 N1 89.51(14) . . ?
O3 Cu1 N1 163.68(14) . . ?
O1 Cu1 N2 161.72(14) . . ?
O3 Cu1 N2 89.99(14) . . ?
N1 Cu1 N2 79.98(15) . . ?
O1 Cu1 O5 94.89(17) . . ?
O3 Cu1 O5 94.20(17) . . ?
N1 Cu1 O5 100.39(16) . . ?
N2 Cu1 O5 101.66(17) . . ?
O2 P1 O1 116.3(2) . . ?
O2 P1 C110 109.7(2) . . ?
O1 P1 C110 106.1(2) . . ?
O2 P1 C1 111.2(2) . . ?
O1 P1 C1 107.3(2) . . ?
C110 P1 C1 105.5(2) . . ?
O4 P2 O3 117.3(2) . . ?
O4 P2 C21 109.4(2) . . ?
O3 P2 C21 106.9(2) . . ?
O4 P2 C1 111.6(2) . . ?
O3 P2 C1 107.3(2) . . ?
C21 P2 C1 103.3(2) . . ?
P1 O1 Cu1 134.30(19) . . ?
P2 O3 Cu1 135.23(19) . . ?
C11 N2 C7 118.8(4) . . ?
C11 N2 Cu1 125.5(3) . . ?
C7 N2 Cu1 115.6(3) . . ?
C2 N1 C6 118.6(4) . . ?
C2 N1 Cu1 125.6(3) . . ?
C6 N1 Cu1 115.7(3) . . ?
P1 C1 P2 115.9(3) . . ?
N1 C2 C3 122.1(5) . . ?
C2 C3 C4 119.9(5) . . ?
C5 C4 C3 118.2(5) . . ?
C4 C5 C6 120.0(5) . . ?
N1 C6 C5 121.2(4) . . ?
N1 C6 C7 114.4(4) . . ?
C5 C6 C7 124.4(4) . . ?
N2 C7 C8 121.8(4) . . ?
N2 C7 C6 114.1(4) . . ?
C8 C7 C6 124.1(4) . . ?
C7 C8 C9 118.0(5) . . ?
C10 C9 C8 120.4(5) . . ?
C9 C10 C11 119.1(5) . . ?
N2 C11 C10 121.8(5) . . ?
C12 C110 C16 118.5(5) . . ?
C12 C110 P1 121.9(4) . . ?
C16 C110 P1 119.6(4) . . ?
C110 C12 C13 120.0(7) . . ?
C14 C13 C12 119.1(8) . . ?
C15 C14 C13 121.5(7) . . ?
C14 C15 C16 119.3(8) . . ?
C15 C16 C110 121.5(8) . . ?
C22 C21 C26 118.3(5) . . ?
C22 C21 P2 121.3(4) . . ?
C26 C21 P2 120.3(4) . . ?
C21 C22 C23 120.4(6) . . ?
C24 C23 C22 120.0(7) . . ?
C25 C24 C23 119.6(6) . . ?
C26 C25 C24 120.6(6) . . ?
C25 C26 C21 121.1(6) . . ?

loop_
_geom_bond_atom_site_label_1
_geom_bond_atom_site_label_2
_geom_bond_distance
_geom_bond_site_symmetry_2
_geom_bond_publ_flag
Cu1 O1 1.931(3) . ?
Cu1 O3 1.939(3) . ?
Cu1 N1 2.010(4) . ?
Cu1 N2 2.016(4) . ?
Cu1 O5 2.174(4) . ?
P1 O2 1.484(4) . ?
P1 O1 1.511(3) . ?
P1 C110 1.800(5) . ?
P1 C1 1.803(4) . ?
P2 O4 1.495(4) . ?
P2 O3 1.512(3) . ?
P2 C21 1.801(4) . ?
P2 C1 1.810(5) . ?
N2 C11 1.340(6) . ?
N2 C7 1.351(5) . ?
N1 C2 1.341(6) . ?
N1 C6 1.347(6) . ?
C2 C3 1.368(7) . ?
C3 C4 1.378(7) . ?
C4 C5 1.367(7) . ?
C5 C6 1.385(6) . ?
C6 C7 1.479(6) . ?
C7 C8 1.384(6) . ?
C8 C9 1.383(7) . ?
C9 C10 1.355(8) . ?
C10 C11 1.380(7) . ?
C110 C12 1.363(7) . ?
C110 C16 1.391(8) . ?
C12 C13 1.404(9) . ?
C13 C14 1.369(11) . ?
C14 C15 1.344(11) . ?
C15 C16 1.369(9) . ?
C21 C22 1.377(7) . ?
C21 C26 1.386(7) . ?
C22 C23 1.381(8) . ?
C23 C24 1.375(9) . ?
C24 C25 1.363(9) . ?
C25 C26 1.356(8) . ?
